data_9009664
loop_
_publ_author_name
'Gualtieri, A. F.'

_publ_section_title
;
 Accuracy of XRPD QPA using the combined Rietveld-RIR method
;
_journal_name_full 'Journal of Applied Crystallography'
_journal_page_first 267
_journal_page_last 278
_journal_paper_doi 10.1107/S002188989901643X
_journal_volume 33
_journal_year 2000
_chemical_compound_source 'Napoli, Italy'
_chemical_formula_sum 'Ca Fe0.25 Mg0.74 O6 Si2'
_chemical_name_mineral Augite
_space_group_IT_number 15
_symmetry_space_group_name_Hall '-C 2yc'
_symmetry_space_group_name_H-M 'C 1 2/c 1'
_cell_angle_alpha 90
_cell_angle_beta 106.016
_cell_angle_gamma 90
_cell_length_a 9.7504
_cell_length_b 8.9015
_cell_length_c 5.27444
_cell_formula_units_Z 4
_cell_volume 440.016
_database_code_amcsd 0012864
_exptl_crystal_density_diffrn 3.384
_cod_original_formula_sum 'Ca Mg.74 Fe.25 Si2 O6'
_cod_database_code 9009664

loop_
_space_group_symop_operation_xyz
x,y,z
1/2+x,1/2+y,z
x,-y,1/2+z
1/2+x,1/2-y,1/2+z
-x,y,1/2-z
1/2-x,1/2+y,1/2-z
-x,-y,-z
1/2-x,1/2-y,-z

loop_
_atom_site_label
_atom_site_fract_x
_atom_site_fract_y
_atom_site_fract_z
_atom_site_occupancy
_atom_site_U_iso_or_equiv
Ca2 0.00000 0.29580 0.25000 1.00000 0.02500
Mg1 0.00000 0.90750 0.25000 0.74000 0.02000
Fe1 0.00000 0.90750 0.25000 0.25000 0.02000
Si 0.29010 0.08500 0.23930 1.00000 0.02400
O1 0.11280 0.09000 0.13190 1.00000 0.02900
O2 0.37200 0.24930 0.33750 1.00000 0.05700
O3 0.34510 0.02220 0.00320 1.00000 0.01500

loop_
_cod_related_entry_id
_cod_related_entry_database
_cod_related_entry_code
1 AMCSD 0012864
